data_1100545
loop_
_publ_author_name
'Elschenbroich, Christoph'
'Voss, Steffen'
'Schiemann, Olav'
'Lippek, Andrea'
'Harms, Klaus'

_publ_section_title
;
 \h^1^-Coordination of Phosphinine to Chromium, Molybdenum, and Tungsten
;
_journal_coden_ASTM ORGND7
_journal_issue 20
_journal_name_full Organometallics
_journal_page_first 4417
_journal_page_last 4424
_journal_paper_doi 10.1021/om9804879
_journal_volume 17
_journal_year 1998
_chemical_formula_sum 'C30 H30 Mo P6'
_space_group_IT_number 2
_symmetry_cell_setting triclinic
_symmetry_Int_Tables_number 2
_symmetry_space_group_name_Hall '-P 1'
_symmetry_space_group_name_H-M 'P -1'
_cell_angle_alpha 108.40(1)
_cell_angle_beta 95.72(1)
_cell_angle_gamma 90.54(1)
_cell_formula_units_Z 4
_cell_length_a 9.171(1)
_cell_length_b 18.282(2)
_cell_length_c 19.142(2)
_cod_original_formula_sum 'C30 H30 Mo1 P6'
_cod_database_code 1100545

loop_
_symmetry_equiv_pos_site_id
_symmetry_equiv_pos_as_xyz
1 x,y,z
2 -x,-y,-z

loop_
_atom_site_label
_atom_site_type_symbol
_atom_site_fract_x
_atom_site_fract_y
_atom_site_fract_z
Mo1 Mo -0.02919(5) 0.27204(3) -0.25206(3)
P1 P 0.10435(16) 0.20709(9) -0.17722(8)
C1 C 0.2263(7) 0.1355(4) -0.2026(4)
H1 H 0.24110 0.11600 -0.25290
C2 C 0.3044(8) 0.1048(5) -0.1539(5)
H2 H 0.36800 0.06530 -0.17350
C3 C 0.2962(9) 0.1271(5) -0.0802(5)
H3 H 0.35560 0.10360 -0.05120
C4 C 0.2026(9) 0.1838(5) -0.0457(4)
H4 H 0.19950 0.19580 0.00560
C5 C 0.1139(7) 0.2235(4) -0.0831(3)
H5 H 0.05540 0.26160 -0.05550
P2 P 0.09114(15) 0.38951(9) -0.17497(8)
C6 C 0.1871(6) 0.4564(4) -0.1999(3)
H6 H 0.19360 0.44650 -0.25070
C7 C 0.2554(7) 0.5233(4) -0.1520(4)
H7 H 0.30560 0.55580 -0.17200
C8 C 0.2540(7) 0.5453(4) -0.0757(3)
H8 H 0.30140 0.59210 -0.04580
C9 C 0.1840(7) 0.4992(4) -0.0431(3)
H9 H 0.18840 0.51640 0.00880
C10 C 0.1093(7) 0.4311(4) -0.0800(3)
H10 H 0.06470 0.40500 -0.05190
P3 P 0.16649(15) 0.25062(9) -0.32804(8)
C11 C 0.1667(6) 0.2066(4) -0.4218(3)
H11 H 0.07960 0.18120 -0.44910
C12 C 0.2879(7) 0.2067(4) -0.4589(3)
H12 H 0.27880 0.18070 -0.51020
C13 C 0.4201(7) 0.2419(5) -0.4263(4)
H13 H 0.49620 0.23990 -0.45620
C14 C 0.4476(6) 0.2803(4) -0.3517(4)
H14 H 0.54140 0.30350 -0.33320
C15 C 0.3445(6) 0.2865(4) -0.3026(3)
H15 H 0.37340 0.31180 -0.25210
P4 P -0.22552(15) 0.29871(10) -0.17612(8)
C16 C -0.3338(7) 0.3765(4) -0.1566(3)
H16 H -0.31200 0.41750 -0.17420
C17 C -0.4545(8) 0.3820(6) -0.1154(4)
H17 H -0.51010 0.42620 -0.10800
C18 C -0.4964(8) 0.3278(6) -0.0856(4)
H18 H -0.58020 0.33590 -0.06000
C19 C -0.4223(8) 0.2621(5) -0.0910(4)
H19 H -0.45470 0.22830 -0.06700
C20 C -0.3010(8) 0.2429(5) -0.1305(4)
H20 H -0.25730 0.19610 -0.13240
P5 P -0.15776(15) 0.15549(9) -0.32735(8)
C21 C -0.3419(7) 0.1301(4) -0.3336(3)
H21 H -0.40170 0.16570 -0.30400
C22 C -0.4055(7) 0.0621(4) -0.3785(4)
H22 H -0.50700 0.05430 -0.37840
C23 C -0.3325(7) 0.0032(4) -0.4244(4)
H23 H -0.38520 -0.04220 -0.45390
C24 C -0.1849(7) 0.0100(4) -0.4276(4)
H24 H -0.14010 -0.03180 -0.45930
C25 C -0.0971(7) 0.0743(4) -0.3872(3)
H25 H 0.00340 0.07310 -0.39320
P6 P -0.13978(15) 0.33868(9) -0.33157(8)
C26 C -0.1763(6) 0.4345(4) -0.3135(3)
H26 H -0.15620 0.46750 -0.26460
C27 C -0.2335(7) 0.4659(4) -0.3669(4)
H27 H -0.24950 0.51900 -0.35190
C28 C -0.2688(7) 0.4239(5) -0.4411(4)
H28 H -0.30870 0.44930 -0.47380
C29 C -0.2472(7) 0.3467(5) -0.4678(4)
H29 H -0.27250 0.32170 -0.51870
C30 C -0.1914(6) 0.3028(4) -0.4258(3)
H30 H -0.18050 0.25000 -0.44980
Mo2 Mo -0.47582(5) -0.22413(3) -0.24032(3)
P7 P -0.32991(15) -0.29708(9) -0.17918(8)
C31 C -0.1520(7) -0.3248(4) -0.1918(3)
H31 H -0.09860 -0.30510 -0.22180
C32 C -0.0857(8) -0.3759(4) -0.1584(4)
H32 H 0.01090 -0.38880 -0.16800
C33 C -0.1476(8) -0.4082(4) -0.1136(3)
H33 H -0.09250 -0.44190 -0.09440
C34 C -0.2892(8) -0.3938(4) -0.0946(3)
H34 H -0.32590 -0.41780 -0.06280
C35 C -0.3785(7) -0.3452(4) -0.1212(3)
H35 H -0.47320 -0.33830 -0.10600
P8 P -0.30713(16) -0.11531(9) -0.19422(8)
C36 C -0.2951(8) -0.0364(4) -0.2242(4)
H36 H -0.37450 -0.02830 -0.25550
C37 C -0.1765(8) 0.0158(4) -0.2055(4)
H37 H -0.17880 0.05660 -0.22550
C38 C -0.0551(7) 0.0110(4) -0.1588(4)
H38 H 0.02230 0.04820 -0.14870
C39 C -0.0434(7) -0.0462(4) -0.1264(4)
H39 H 0.04150 -0.04510 -0.09420
C40 C -0.1457(7) -0.1041(4) -0.1376(4)
H40 H -0.12680 -0.14050 -0.11260
P9 P -0.61777(16) -0.18306(10) -0.13829(8)
C41 C -0.7476(8) -0.2351(5) -0.1132(4)
H41 H -0.76890 -0.28630 -0.14360
C42 C -0.8229(8) -0.2082(5) -0.0526(4)
H42 H -0.89210 -0.24170 -0.04390
C43 C -0.8020(8) -0.1346(6) -0.0038(4)
H43 H -0.85900 -0.11970 0.03620
C44 C -0.7038(8) -0.0828(5) -0.0106(4)
H44 H -0.69400 -0.03410 0.02610
C45 C -0.6147(7) -0.0963(4) -0.0687(3)
H45 H -0.55070 -0.05610 -0.06950
P10 P -0.32885(16) -0.2681(1) -0.34003(8)
C46 C -0.1632(6) -0.2318(4) -0.3534(3)
H46 H -0.12440 -0.18550 -0.31820
C47 C -0.0837(7) -0.2655(4) -0.4118(4)
H47 H 0.00500 -0.24090 -0.41460
C48 C -0.1283(8) -0.3332(5) -0.4659(4)
H48 H -0.06700 -0.35380 -0.50330
C49 C -0.2569(8) -0.3722(5) -0.4685(4)
H49 H -0.28030 -0.41770 -0.50840
C50 C -0.3553(7) -0.3495(4) -0.4164(3)
H50 H -0.44160 -0.38020 -0.42300
P11 P -0.63144(16) -0.33593(9) -0.29210(8)
C51 C -0.5907(7) -0.4323(4) -0.3145(3)
H51 H -0.49240 -0.44380 -0.30530
C52 C -0.6902(8) -0.4928(4) -0.3447(3)
H52 H -0.65630 -0.54310 -0.35440
C53 C -0.8367(8) -0.4847(4) -0.3616(3)
H53 H -0.89840 -0.52910 -0.38330
C54 C -0.8953(8) -0.4138(5) -0.3477(4)
H54 H -0.99700 -0.41240 -0.35960
C55 C -0.8184(6) -0.3448(4) -0.3180(4)
H55 H -0.87020 -0.29940 -0.31110
P12 P -0.62544(15) -0.15842(9) -0.30828(8)
C56 C -0.7834(7) -0.1095(4) -0.2881(3)
H56 H -0.82150 -0.10620 -0.24340
C57 C -0.8575(8) -0.0742(5) -0.3362(4)
H57 H -0.94140 -0.04730 -0.32060
C58 C -0.8186(7) -0.0757(4) -0.4026(3)
H58 H -0.87820 -0.05180 -0.43110
C59 C -0.6950(7) -0.1109(4) -0.4305(3)
H59 H -0.67240 -0.10900 -0.47670
C60 C -0.6023(7) -0.1491(4) -0.3925(3)
H60 H -0.52020 -0.17170 -0.41530

loop_
_atom_type_symbol
_atom_type_radius_bond
C 0.68
H 0.23
Mo 1.47
P 1.05
